data_7222697
loop_
_publ_author_name
'Wibbelmann, C.'
'Schaefer, H.'
'Brockner, W.'
'Eisenmann, B.'

_publ_section_title
;
 Kristallstruktur und Schwingungsspektren des Thallium
 hexathiometadiphosphates Tl2 P2 S6
;
_journal_name_full
;
Zeitschrift fuer Naturforschung, Teil B. Anorganische Chemie, Organische 
Chemie (33,1978-41,1986)
;
_journal_page_first 1575
_journal_page_last 1580
_journal_volume 38
_journal_year 1983
_chemical_formula_sum 'P2 S6 Tl2'
_chemical_name_systematic 'Tl2 P2 S6'
_space_group_IT_number 71
_symmetry_space_group_name_Hall '-I 2 2'
_symmetry_space_group_name_H-M 'I m m m'
_cell_angle_alpha 90
_cell_angle_beta 90
_cell_angle_gamma 90
_cell_formula_units_Z 2
_cell_length_a 7.932
_cell_length_b 6.892
_cell_length_c 9.019
_cell_volume 493.045
_citation_journal_id_ASTM ZNBAD2
_cod_data_source_file Wibbelmann_ZNBAD2_1983_574.cif
_cod_data_source_block P2S6Tl2
_cod_original_cell_volume 493.0448
_cod_database_code 7222697

loop_
_symmetry_equiv_pos_as_xyz
x,y,z
-x,-y,z
x,-y,-z
-x,y,-z
-x,-y,-z
x,y,-z
-x,y,z
x,-y,z
x+1/2,y+1/2,z+1/2
-x+1/2,-y+1/2,z+1/2
x+1/2,-y+1/2,-z+1/2
-x+1/2,y+1/2,-z+1/2
-x+1/2,-y+1/2,-z+1/2
x+1/2,y+1/2,-z+1/2
-x+1/2,y+1/2,z+1/2
x+1/2,-y+1/2,z+1/2

loop_
_atom_site_label
_atom_site_type_symbol
_atom_site_fract_x
_atom_site_fract_y
_atom_site_fract_z
_atom_site_occupancy
_atom_site_U_iso_or_equiv
S1 S-2 0.3051 0.5 0 1 0.0
P1 P+5 0 0 0.3372 1 0.0
Tl1 Tl+1 0.7351 0 0 1 0.0
S2 S-2 0 0.2427 0.222 1 0.0
